data_4088684
loop_
_publ_author_name
'Chadwick, F. Mark'
'Cooper, Robert T.'
'O&#x2019;Hare, Dermot'

_publ_section_title
;
 Zirconium and Hafnium Permethylpentalene Compounds
;
_journal_issue 12
_journal_name_full Organometallics
_journal_page_first 2092
_journal_paper_doi 10.1021/acs.organomet.6b00301
_journal_volume 35
_journal_year 2016
_chemical_compound_source SYN
_chemical_formula_moiety 'C36 H41 Li1 O2 Zr1'
_chemical_formula_sum 'C36 H41 Li O2 Zr'
_chemical_formula_weight 603.88
_chemical_melting_point ?
_space_group_IT_number 2
_space_group_name_Hall '-P 1'
_space_group_name_H-M_alt 'P -1'
_symmetry_cell_setting triclinic
_symmetry_space_group_name_Hall '-P 1'
_symmetry_space_group_name_H-M 'P -1'
_atom_sites_solution_hydrogens difmap
_atom_sites_solution_primary direct
_audit_creation_date 11-12-07
_audit_creation_method CRYSTALS_ver_14.23
_cell_angle_alpha 74.4529(9)
_cell_angle_beta 80.4795(8)
_cell_angle_gamma 64.7984(9)
_cell_formula_units_Z 2
_cell_length_a 9.9544(2)
_cell_length_b 9.9584(2)
_cell_length_c 17.9494(5)
_cell_measurement_reflns_used 5539
_cell_measurement_temperature 150
_cell_measurement_theta_max 27
_cell_measurement_theta_min 5
_cell_volume 1548.36(6)
_computing_cell_refinement 'DENZO/SCALEPACK (Otwinowski & Minor, 1997)'
_computing_data_collection 'COLLECT (Nonius, 2001).'
_computing_data_reduction 'DENZO/SCALEPACK (Otwinowski & Minor, 1997)'
_computing_molecular_graphics 'CAMERON (Watkin et al., 1996)'
_computing_publication_material 'CRYSTALS (Betteridge et al., 2003)'
_computing_structure_refinement 'CRYSTALS (Betteridge et al., 2003)'
_computing_structure_solution 'SIR92 (Altomare et al., 1994)'
_diffrn_ambient_temperature 150
_diffrn_measured_fraction_theta_full 0.986
_diffrn_measured_fraction_theta_max 0.981
_diffrn_measurement_device Area
_diffrn_measurement_device_type 'Nonius KappaCCD'
_diffrn_measurement_method \w
_diffrn_radiation_monochromator graphite
_diffrn_radiation_type 'Mo K\a'
_diffrn_radiation_wavelength 0.71073
_diffrn_reflns_av_R_equivalents 0.022
_diffrn_reflns_limit_h_max 11
_diffrn_reflns_limit_h_min -12
_diffrn_reflns_limit_k_max 12
_diffrn_reflns_limit_k_min -12
_diffrn_reflns_limit_l_max 23
_diffrn_reflns_limit_l_min -22
_diffrn_reflns_number 18101
_diffrn_reflns_theta_full 25.514
_diffrn_reflns_theta_max 27.435
_diffrn_reflns_theta_min 5.119
_diffrn_standards_number 0
_exptl_absorpt_coefficient_mu 0.385
_exptl_absorpt_correction_T_max 0.98
_exptl_absorpt_correction_T_min 0.88
_exptl_absorpt_correction_type multi-scan
_exptl_absorpt_process_details 'DENZO/SCALEPACK (Otwinowski & Minor, 1997)'
_exptl_crystal_colour orange
_exptl_crystal_density_diffrn 1.295
_exptl_crystal_density_meas ?
_exptl_crystal_density_method 'not measured'
_exptl_crystal_description lath
_exptl_crystal_F_000 632
_exptl_crystal_size_max 0.400
_exptl_crystal_size_mid 0.200
_exptl_crystal_size_min 0.050
_refine_diff_density_max 1.55
_refine_diff_density_min -0.57
_refine_ls_extinction_method None
_refine_ls_goodness_of_fit_ref 0.9006
_refine_ls_hydrogen_treatment constr
_refine_ls_matrix_type full
_refine_ls_number_parameters 361
_refine_ls_number_reflns 6943
_refine_ls_number_restraints 0
_refine_ls_R_factor_all 0.0453
_refine_ls_R_factor_gt 0.0387
_refine_ls_shift/su_max 0.0020163
_refine_ls_shift/su_mean 0.0000295
_refine_ls_structure_factor_coef Fsqd
_refine_ls_weighting_details
;
 Method, part 1, Chebychev polynomial, (Watkin, 1994, Prince, 1982) 
 [weight] = 1.0/[A~0~*T~0~(x)+A~1~*T~1~(x) ... +A~n-1~]*T~n-1~(x)] 
 where A~i~ are the Chebychev coefficients listed below and x= Fcalc/Fmax 
 Method = Robust Weighting (Prince, 1982) 
 W = [weight] * [1-(deltaF/6*sigmaF)^2^]^2^ 
 A~i~ are: 
 60.3 96.1 58.7 25.3 6.15 
;
_refine_ls_weighting_scheme calc
_refine_ls_wR_factor_all 0.0907
_refine_ls_wR_factor_gt 0.0871
_refine_ls_wR_factor_ref 0.0907
_reflns_limit_h_max 12
_reflns_limit_h_min -12
_reflns_limit_k_max 12
_reflns_limit_k_min -12
_reflns_limit_l_max 23
_reflns_limit_l_min 0
_reflns_number_gt 6279
_reflns_number_total 6944
_reflns_threshold_expression I>2.0\s(I)
_oxford_diffrn_Wilson_B_factor 1.87
_oxford_diffrn_Wilson_scale 2.66
_oxford_refine_ls_r_factor_ref 0.0452
_oxford_refine_ls_scale 0.6656(11)
_oxford_reflns_number_all 6944
_oxford_reflns_threshold_expression_ref I>-3.0\s(I)
_oxford_structure_analysis_title 069fmc11
_cod_data_source_file om6b00301_si_002.cif
_cod_data_source_block 4Zr
_cod_depositor_comments
;
The following automatic conversions were performed:

data item '_chemical_melting_point' value 'not measured' was changed
to '?' -- the value is undefined or not given.

data item '_atom_sites_solution_primary' value 'Direct' was changed
to 'direct' in accordance with the
/home/saulius/struct/COD-crude-data/automatic-downloads/DataCite-retrospective/ACS/depositions/lib/dictionaries/cif_core.dic
dictionary named 'cif_core.dic' version 2.4.2 last updated on
2011-04-26.

data item '_symmetry_cell_setting' value 'Triclinic' was changed to
'triclinic' in accordance with the
/home/saulius/struct/COD-crude-data/automatic-downloads/DataCite-retrospective/ACS/depositions/lib/dictionaries/cif_core.dic
dictionary named 'cif_core.dic' version 2.4.2 last updated on
2011-04-26.

data item '_exptl_crystal_density_meas' value 'not measured' was
changed to '?' -- the value is perceived as not measured.

Automatic conversion script
Id: cif_fix_values 6909 2019-04-08 15:41:33Z antanas 
;
_cod_original_sg_symbol_H-M 'P -1 '
_cod_original_formula_sum 'C36 H41 Li1 O2 Zr1'
_cod_database_code 4088684

loop_
_symmetry_equiv_pos_as_xyz
x,y,z
-x,-y,-z

loop_
_atom_site_label
_atom_site_type_symbol
_atom_site_fract_x
_atom_site_fract_y
_atom_site_fract_z
_atom_site_U_iso_or_equiv
_atom_site_occupancy
_atom_site_adp_type
_atom_site_refinement_flags_posn
Zr1 Zr 0.76915(2) 0.07492(2) 0.796441(11) 0.0190 1.0000 Uani .
Li1 Li 0.7372(4) 0.1966(4) 0.6151(2) 0.0270 1.0000 Uani .
O1 O 0.8690(2) 0.0958(2) 0.53389(11) 0.0399 1.0000 Uani .
O2 O 0.61084(18) 0.37183(18) 0.54169(10) 0.0306 1.0000 Uani .
C1 C 0.7495(3) 0.2128(3) 0.89627(14) 0.0354 1.0000 Uani .
C2 C 0.9083(3) 0.1410(4) 0.88858(15) 0.0391 1.0000 Uani .
C3 C 0.9574(3) -0.0176(3) 0.90320(13) 0.0343 1.0000 Uani .
C4 C 0.8259(2) -0.0503(3) 0.92327(12) 0.0283 1.0000 Uani .
C5 C 0.7796(3) -0.1587(3) 0.90813(14) 0.0334 1.0000 Uani .
C6 C 0.6269(3) -0.0816(3) 0.89547(14) 0.0349 1.0000 Uani .
C7 C 0.5745(3) 0.0735(3) 0.89986(13) 0.0319 1.0000 Uani .
C8 C 0.6975(3) 0.0924(3) 0.92140(12) 0.0287 1.0000 Uani .
C9 C 0.6610(5) 0.3781(4) 0.89718(19) 0.0583 1.0000 Uani .
C10 C 1.0096(4) 0.2248(5) 0.8688(2) 0.0623 1.0000 Uani .
C11 C 1.1156(3) -0.1312(5) 0.90857(17) 0.0541 1.0000 Uani .
C12 C 0.8691(4) -0.3270(3) 0.91923(18) 0.0528 1.0000 Uani .
C13 C 0.5284(4) -0.1513(4) 0.88140(19) 0.0546 1.0000 Uani .
C14 C 0.4153(3) 0.1856(4) 0.89764(16) 0.0494 1.0000 Uani .
C15 C 0.9730(2) -0.1156(2) 0.74899(12) 0.0241 1.0000 Uani .
C16 C 1.1111(2) -0.1042(3) 0.72946(13) 0.0270 1.0000 Uani .
C17 C 1.2389(3) -0.2195(3) 0.70642(14) 0.0322 1.0000 Uani .
C18 C 1.2334(3) -0.3537(3) 0.70131(14) 0.0345 1.0000 Uani .
C19 C 1.0997(3) -0.3700(3) 0.71855(15) 0.0331 1.0000 Uani .
C20 C 0.9727(3) -0.2521(3) 0.74096(14) 0.0288 1.0000 Uani .
C21 C 0.6028(2) 0.0910(2) 0.70822(12) 0.0214 1.0000 Uani .
C22 C 0.6186(2) -0.0177(2) 0.66758(13) 0.0269 1.0000 Uani .
C23 C 0.5028(3) -0.0134(3) 0.63132(14) 0.0311 1.0000 Uani .
C24 C 0.3621(3) 0.1013(3) 0.63596(15) 0.0330 1.0000 Uani .
C25 C 0.3404(3) 0.2112(3) 0.67522(15) 0.0331 1.0000 Uani .
C26 C 0.4585(2) 0.2077(3) 0.70847(13) 0.0266 1.0000 Uani .
C27 C 0.8030(2) 0.2835(2) 0.70327(13) 0.0239 1.0000 Uani .
C28 C 0.9284(2) 0.2949(3) 0.65798(14) 0.0287 1.0000 Uani .
C29 C 0.9404(3) 0.4333(3) 0.62445(15) 0.0343 1.0000 Uani .
C30 C 0.8265(3) 0.5675(3) 0.63690(17) 0.0393 1.0000 Uani .
C31 C 0.6994(3) 0.5638(3) 0.68013(16) 0.0383 1.0000 Uani .
C32 C 0.6876(3) 0.4246(3) 0.71068(14) 0.0303 1.0000 Uani .
C33 C 0.9738(4) 0.1516(3) 0.48739(18) 0.0501 1.0000 Uani .
C34 C 0.8731(3) -0.0263(4) 0.50455(19) 0.0494 1.0000 Uani .
C36 C 0.5085(3) 0.3567(3) 0.50014(14) 0.0306 1.0000 Uani .
C35 C 0.6358(3) 0.5064(3) 0.50409(14) 0.0303 1.0000 Uani .
H91 H 0.5603 0.4091 0.8840 0.0871 1.0000 Uiso R
H93 H 0.6574 0.3947 0.9484 0.0868 1.0000 Uiso R
H92 H 0.7062 0.4392 0.8603 0.0870 1.0000 Uiso R
H102 H 1.0970 0.1718 0.8398 0.0945 1.0000 Uiso R
H101 H 1.0390 0.2311 0.9153 0.0940 1.0000 Uiso R
H103 H 0.9612 0.3272 0.8395 0.0942 1.0000 Uiso R
H113 H 1.1279 -0.2222 0.8939 0.0813 1.0000 Uiso R
H111 H 1.1425 -0.1581 0.9607 0.0809 1.0000 Uiso R
H112 H 1.1820 -0.0883 0.8758 0.0807 1.0000 Uiso R
H121 H 0.8333 -0.3712 0.8894 0.0789 1.0000 Uiso R
H122 H 0.8631 -0.3759 0.9732 0.0788 1.0000 Uiso R
H123 H 0.9722 -0.3499 0.9037 0.0785 1.0000 Uiso R
H132 H 0.4611 -0.0829 0.8421 0.0819 1.0000 Uiso R
H133 H 0.4717 -0.1751 0.9282 0.0821 1.0000 Uiso R
H131 H 0.5889 -0.2440 0.8645 0.0823 1.0000 Uiso R
H141 H 0.4094 0.2871 0.8762 0.0740 1.0000 Uiso R
H143 H 0.3682 0.1826 0.9486 0.0741 1.0000 Uiso R
H142 H 0.3644 0.1620 0.8656 0.0740 1.0000 Uiso R
H161 H 1.1195 -0.0155 0.7339 0.0321 1.0000 Uiso R
H171 H 1.3301 -0.2052 0.6962 0.0392 1.0000 Uiso R
H181 H 1.3200 -0.4336 0.6865 0.0413 1.0000 Uiso R
H191 H 1.0945 -0.4602 0.7168 0.0402 1.0000 Uiso R
H201 H 0.8855 -0.2654 0.7529 0.0351 1.0000 Uiso R
H221 H 0.7123 -0.0975 0.6652 0.0325 1.0000 Uiso R
H231 H 0.5211 -0.0881 0.6041 0.0373 1.0000 Uiso R
H241 H 0.2820 0.1044 0.6125 0.0406 1.0000 Uiso R
H251 H 0.2439 0.2873 0.6799 0.0403 1.0000 Uiso R
H261 H 0.4401 0.2866 0.7334 0.0324 1.0000 Uiso R
H281 H 1.0080 0.2030 0.6503 0.0343 1.0000 Uiso R
H291 H 1.0257 0.4333 0.5937 0.0414 1.0000 Uiso R
H301 H 0.8347 0.6615 0.6160 0.0476 1.0000 Uiso R
H311 H 0.6223 0.6552 0.6887 0.0464 1.0000 Uiso R
H321 H 0.5973 0.4264 0.7386 0.0361 1.0000 Uiso R
H332 H 0.9684 0.2376 0.5063 0.0600 1.0000 Uiso R
H331 H 0.9505 0.1824 0.4328 0.0604 1.0000 Uiso R
H341 H 0.7976 -0.0635 0.5339 0.0593 1.0000 Uiso R
H342 H 0.8545 0.0136 0.4481 0.0595 1.0000 Uiso R
H361 H 0.4940 0.2644 0.5274 0.0374 1.0000 Uiso R
H362 H 0.5532 0.3453 0.4477 0.0368 1.0000 Uiso R
H351 H 0.7043 0.5160 0.5337 0.0355 1.0000 Uiso R
H352 H 0.6793 0.4985 0.4516 0.0360 1.0000 Uiso R

loop_
_atom_site_aniso_label
_atom_site_aniso_U_11
_atom_site_aniso_U_22
_atom_site_aniso_U_33
_atom_site_aniso_U_23
_atom_site_aniso_U_13
_atom_site_aniso_U_12
Zr1 0.01654(9) 0.02004(10) 0.01972(10) -0.00491(7) -0.00185(6) -0.00619(7)
Li1 0.0257(18) 0.0279(18) 0.0256(18) -0.0046(14) -0.0004(14) -0.0104(15)
O1 0.0349(9) 0.0353(9) 0.0406(10) -0.0155(8) 0.0092(8) -0.0057(8)
O2 0.0280(8) 0.0267(8) 0.0338(9) -0.0002(6) -0.0109(7) -0.0083(6)
C1 0.0458(14) 0.0379(13) 0.0256(11) -0.0127(10) -0.0023(10) -0.0165(11)
C2 0.0450(14) 0.0589(17) 0.0265(12) -0.0150(11) -0.0038(10) -0.0293(13)
C3 0.0247(11) 0.0564(16) 0.0238(11) -0.0133(10) -0.0055(8) -0.0141(11)
C4 0.0241(10) 0.0348(12) 0.0200(10) -0.0039(8) -0.0036(8) -0.0068(9)
C5 0.0399(13) 0.0327(12) 0.0243(11) -0.0014(9) -0.0001(9) -0.0151(10)
C6 0.0355(13) 0.0475(14) 0.0232(11) -0.0004(10) 0.0023(9) -0.0240(11)
C7 0.0233(11) 0.0425(13) 0.0225(10) -0.0037(9) 0.0005(8) -0.0089(10)
C8 0.0283(11) 0.0355(12) 0.0177(10) -0.0086(8) 0.0005(8) -0.0074(9)
C9 0.092(3) 0.0418(16) 0.0402(16) -0.0213(13) -0.0024(16) -0.0197(17)
C10 0.074(2) 0.098(3) 0.0520(19) -0.0265(18) -0.0045(16) -0.062(2)
C11 0.0257(13) 0.091(3) 0.0327(14) -0.0147(15) -0.0097(10) -0.0080(14)
C12 0.074(2) 0.0303(14) 0.0373(15) 0.0042(11) -0.0045(14) -0.0116(14)
C13 0.0607(19) 0.076(2) 0.0440(16) -0.0028(15) 0.0018(14) -0.0517(19)
C14 0.0238(12) 0.073(2) 0.0290(13) -0.0050(13) 0.0031(10) -0.0043(12)
C15 0.0211(10) 0.0236(10) 0.0238(10) -0.0052(8) -0.0032(8) -0.0048(8)
C16 0.0228(10) 0.0235(10) 0.0293(11) -0.0028(8) -0.0030(8) -0.0055(8)
C17 0.0212(10) 0.0319(12) 0.0340(12) -0.0028(9) 0.0009(9) -0.0053(9)
C18 0.0276(11) 0.0287(12) 0.0334(12) -0.0094(9) -0.0009(9) 0.0027(9)
C19 0.0361(12) 0.0230(11) 0.0376(12) -0.0101(9) -0.0085(10) -0.0052(9)
C20 0.0243(10) 0.0308(11) 0.0310(11) -0.0082(9) -0.0046(8) -0.0087(9)
C21 0.0188(9) 0.0222(9) 0.0227(9) -0.0022(7) -0.0012(7) -0.0094(8)
C22 0.0235(10) 0.0227(10) 0.0319(11) -0.0047(8) -0.0048(8) -0.0064(8)
C23 0.0348(12) 0.0268(11) 0.0369(12) -0.0071(9) -0.0094(10) -0.0147(10)
C24 0.0261(11) 0.0402(13) 0.0381(13) -0.0037(10) -0.0093(9) -0.0187(10)
C25 0.0193(10) 0.0368(13) 0.0374(13) -0.0068(10) -0.0037(9) -0.0058(9)
C26 0.0257(10) 0.0252(10) 0.0268(10) -0.0052(8) -0.0031(8) -0.0080(9)
C27 0.0245(10) 0.0219(10) 0.0277(10) -0.0036(8) -0.0061(8) -0.0109(8)
C28 0.0211(10) 0.0283(11) 0.0330(11) -0.0028(9) -0.0057(8) -0.0075(8)
C29 0.0281(11) 0.0399(13) 0.0376(13) 0.0030(10) -0.0085(9) -0.0207(10)
C30 0.0507(15) 0.0270(12) 0.0467(15) 0.0008(10) -0.0155(12) -0.0225(11)
C31 0.0443(14) 0.0224(11) 0.0453(15) -0.0072(10) -0.0081(11) -0.0088(10)
C32 0.0268(11) 0.0286(11) 0.0346(12) -0.0071(9) -0.0027(9) -0.0099(9)
C33 0.070(2) 0.0353(14) 0.0423(15) -0.0145(12) 0.0220(14) -0.0247(14)
C34 0.0439(15) 0.069(2) 0.0502(17) -0.0285(15) 0.0122(13) -0.0323(15)
C36 0.0345(12) 0.0260(11) 0.0325(12) -0.0042(9) -0.0073(9) -0.0127(9)
C35 0.0261(11) 0.0320(12) 0.0330(12) -0.0028(9) -0.0065(9) -0.0127(9)

loop_
_atom_type_symbol
_atom_type_scat_dispersion_real
_atom_type_scat_dispersion_imag
_atom_type_scat_Cromer_Mann_a1
_atom_type_scat_Cromer_Mann_b1
_atom_type_scat_Cromer_Mann_a2
_atom_type_scat_Cromer_Mann_b2
_atom_type_scat_Cromer_Mann_a3
_atom_type_scat_Cromer_Mann_b3
_atom_type_scat_Cromer_Mann_a4
_atom_type_scat_Cromer_Mann_b4
_atom_type_scat_Cromer_Mann_c
_atom_type_scat_source
Zr -2.9673 0.5597 17.8765 1.2762 10.9480 11.9160 5.4173 0.1176 3.6572 87.6627 2.0693 'International Tables Vol C 4.2.6.8 and 6.1.1.4'
C 0.0033 0.0016 2.3100 20.8439 1.0200 10.2075 1.5886 0.5687 0.8650 51.6512 0.2156 'International Tables Vol C 4.2.6.8 and 6.1.1.4'
H 0.0000 0.0000 0.4930 10.5109 0.3229 26.1257 0.1402 3.1424 0.0408 57.7998 0.0030 'International Tables Vol C 4.2.6.8 and 6.1.1.4'
Li -0.0003 0.0001 1.1282 3.9546 0.7508 1.0524 0.6175 85.3905 0.4653 168.2610 0.0377 'International Tables Vol C 4.2.6.8 and 6.1.1.4'
O 0.0106 0.0060 3.0485 13.2771 2.2868 5.7011 1.5463 0.3239 0.8670 32.9089 0.2508 'International Tables Vol C 4.2.6.8 and 6.1.1.4'

loop_
_geom_angle_atom_site_label_1
_geom_angle_site_symmetry_1
_geom_angle_atom_site_label_2
_geom_angle_atom_site_label_3
_geom_angle
_geom_angle_publ_flag
C1 . Zr1 C2 31.90(9) yes
C1 . Zr1 C3 54.65(9) yes
C2 . Zr1 C3 30.66(9) yes
C1 . Zr1 C4 58.12(9) yes
C2 . Zr1 C4 53.76(9) yes
C3 . Zr1 C4 33.52(8) yes
C1 . Zr1 C5 88.06(8) yes
C2 . Zr1 C5 86.76(9) yes
C3 . Zr1 C5 61.50(9) yes
C4 . Zr1 C5 33.33(8) yes
C1 . Zr1 C6 89.55(9) yes
C2 . Zr1 C6 103.86(8) yes
C3 . Zr1 C6 87.02(8) yes
C4 . Zr1 C6 53.82(8) yes
C5 . Zr1 C6 30.84(8) yes
C1 . Zr1 C7 64.65(9) yes
C2 . Zr1 C7 89.64(8) yes
C3 . Zr1 C7 88.37(8) yes
C4 . Zr1 C7 58.25(8) yes
C5 . Zr1 C7 54.74(8) yes
C1 . Zr1 C8 35.01(9) yes
C2 . Zr1 C8 54.56(8) yes
C3 . Zr1 C8 56.98(8) yes
C4 . Zr1 C8 36.82(8) yes
C5 . Zr1 C8 56.94(8) yes
C1 . Zr1 C15 130.87(8) yes
C2 . Zr1 C15 99.42(8) yes
C3 . Zr1 C15 78.41(8) yes
C4 . Zr1 C15 91.57(8) yes
C5 . Zr1 C15 80.62(8) yes
C1 . Zr1 C21 135.26(8) yes
C2 . Zr1 C21 163.93(8) yes
C3 . Zr1 C21 164.73(8) yes
C4 . Zr1 C21 135.43(8) yes
C5 . Zr1 C21 104.54(8) yes
C1 . Zr1 C27 86.62(8) yes
C2 . Zr1 C27 83.57(8) yes
C3 . Zr1 C27 107.58(8) yes
C4 . Zr1 C27 137.33(8) yes
C5 . Zr1 C27 168.89(8) yes
C6 . Zr1 C7 31.89(9) yes
C6 . Zr1 C8 54.72(9) yes
C7 . Zr1 C8 35.26(8) yes
C6 . Zr1 C15 102.80(8) yes
C7 . Zr1 C15 133.95(8) yes
C8 . Zr1 C15 128.36(8) yes
C6 . Zr1 C21 81.92(7) yes
C7 . Zr1 C21 87.77(7) yes
C8 . Zr1 C21 122.37(8) yes
C15 . Zr1 C21 93.77(7) yes
C6 . Zr1 C27 158.61(8) yes
C7 . Zr1 C27 130.42(8) yes
C8 . Zr1 C27 120.21(8) yes
C15 . Zr1 C27 95.55(8) yes
C21 . Zr1 C27 86.06(7) yes
C33 . O1 C34 107.8(2) yes
C36 . O2 C35 110.10(17) yes
Zr1 . C1 C2 82.26(14) yes
Zr1 . C1 C8 64.74(12) yes
C2 . C1 C8 106.5(2) yes
Zr1 . C1 C9 129.13(19) yes
C2 . C1 C9 125.0(3) yes
C8 . C1 C9 126.8(3) yes
C1 . C2 Zr1 65.85(13) yes
C1 . C2 C3 111.0(2) yes
Zr1 . C2 C3 71.69(13) yes
C1 . C2 C10 124.4(3) yes
Zr1 . C2 C10 130.56(19) yes
C3 . C2 C10 124.5(3) yes
C2 . C3 Zr1 77.64(14) yes
C2 . C3 C4 106.6(2) yes
Zr1 . C3 C4 62.05(11) yes
C2 . C3 C11 126.3(3) yes
Zr1 . C3 C11 131.37(17) yes
C4 . C3 C11 126.6(3) yes
C3 . C4 Zr1 84.43(14) yes
C3 . C4 C5 135.0(2) yes
Zr1 . C4 C5 84.60(14) yes
C3 . C4 C8 108.2(2) yes
Zr1 . C4 C8 69.82(12) yes
C5 . C4 C8 108.5(2) yes
C4 . C5 Zr1 62.07(12) yes
C4 . C5 C6 106.5(2) yes
Zr1 . C5 C6 77.18(14) yes
C4 . C5 C12 126.1(3) yes
Zr1 . C5 C12 133.80(18) yes
C6 . C5 C12 126.4(3) yes
C5 . C6 Zr1 71.98(13) yes
C5 . C6 C7 110.9(2) yes
Zr1 . C6 C7 65.47(13) yes
C5 . C6 C13 125.7(3) yes
Zr1 . C6 C13 130.93(18) yes
C7 . C6 C13 123.4(3) yes
Zr1 . C7 C6 82.64(14) yes
Zr1 . C7 C8 65.31(12) yes
C6 . C7 C8 106.8(2) yes
Zr1 . C7 C14 125.78(17) yes
C6 . C7 C14 125.7(3) yes
C8 . C7 C14 126.5(3) yes
C4 . C8 C7 107.1(2) yes
C4 . C8 C1 107.6(2) yes
C7 . C8 C1 132.3(2) yes
C4 . C8 Zr1 73.36(12) yes
C7 . C8 Zr1 79.43(13) yes
C1 . C8 Zr1 80.25(13) yes
C1 . C9 H91 110.0 no
C1 . C9 H93 110.2 no
H91 . C9 H93 108.1 no
C1 . C9 H92 109.8 no
H91 . C9 H92 109.3 no
H93 . C9 H92 109.4 no
C2 . C10 H102 110.2 no
C2 . C10 H101 109.6 no
H102 . C10 H101 108.4 no
C2 . C10 H103 112.0 no
H102 . C10 H103 109.1 no
H101 . C10 H103 107.4 no
C3 . C11 H113 110.9 no
C3 . C11 H111 109.0 no
H113 . C11 H111 108.4 no
C3 . C11 H112 110.8 no
H113 . C11 H112 109.5 no
H111 . C11 H112 108.2 no
C5 . C12 H121 111.4 no
C5 . C12 H122 109.9 no
H121 . C12 H122 108.3 no
C5 . C12 H123 111.5 no
H121 . C12 H123 107.8 no
H122 . C12 H123 107.8 no
C6 . C13 H132 110.4 no
C6 . C13 H133 110.9 no
H132 . C13 H133 109.0 no
C6 . C13 H131 109.3 no
H132 . C13 H131 108.8 no
H133 . C13 H131 108.4 no
C7 . C14 H141 110.4 no
C7 . C14 H143 110.7 no
H141 . C14 H143 108.0 no
C7 . C14 H142 109.0 no
H141 . C14 H142 108.6 no
H143 . C14 H142 110.1 no
Zr1 . C15 C16 121.21(16) yes
Zr1 . C15 C20 124.46(16) yes
C16 . C15 C20 114.26(19) yes
C15 . C16 C17 123.4(2) yes
C15 . C16 H161 118.8 no
C17 . C16 H161 117.8 no
C16 . C17 C18 120.0(2) yes
C16 . C17 H171 118.6 no
C18 . C17 H171 121.4 no
C17 . C18 C19 119.1(2) yes
C17 . C18 H181 120.8 no
C19 . C18 H181 120.2 no
C18 . C19 C20 119.9(2) yes
C18 . C19 H191 120.3 no
C20 . C19 H191 119.8 no
C15 . C20 C19 123.4(2) yes
C15 . C20 H201 117.8 no
C19 . C20 H201 118.8 no
Zr1 . C21 C22 128.10(15) yes
Zr1 . C21 C26 116.61(15) yes
C22 . C21 C26 113.93(19) yes
C21 . C22 C23 123.6(2) yes
C21 . C22 H221 117.6 no
C23 . C22 H221 118.8 no
C22 . C23 C24 119.7(2) yes
C22 . C23 H231 119.5 no
C24 . C23 H231 120.7 no
C23 . C24 C25 119.0(2) yes
C23 . C24 H241 120.6 no
C25 . C24 H241 120.4 no
C24 . C25 C26 120.2(2) yes
C24 . C25 H251 119.1 no
C26 . C25 H251 120.7 no
C21 . C26 C25 123.4(2) yes
C21 . C26 H261 118.8 no
C25 . C26 H261 117.8 no
Zr1 . C27 C28 131.69(16) yes
Zr1 . C27 C32 111.92(16) yes
C28 . C27 C32 114.2(2) yes
C27 . C28 C29 123.3(2) yes
C27 . C28 H281 117.3 no
C29 . C28 H281 119.5 no
C28 . C29 C30 119.8(2) yes
C28 . C29 H291 119.1 no
C30 . C29 H291 121.1 no
C29 . C30 C31 119.6(2) yes
C29 . C30 H301 120.7 no
C31 . C30 H301 119.8 no
C30 . C31 C32 119.6(2) yes
C30 . C31 H311 119.4 no
C32 . C31 H311 121.1 no
C27 . C32 C31 123.4(2) yes
C27 . C32 H321 119.2 no
C31 . C32 H321 117.4 no
C34 2_756 C33 O1 108.9(2) yes
C34 2_756 C33 H332 110.4 no
O1 . C33 H332 107.8 no
C34 2_756 C33 H331 108.5 no
O1 . C33 H331 109.8 no
H332 . C33 H331 111.4 no
C33 2_756 C34 O1 108.7(2) yes
C33 2_756 C34 H341 110.6 no
O1 . C34 H341 109.6 no
C33 2_756 C34 H342 108.4 no
O1 . C34 H342 107.4 no
H341 . C34 H342 112.0 no
C35 2_666 C36 O2 110.01(19) yes
C35 2_666 C36 H361 110.9 no
O2 . C36 H361 107.8 no
C35 2_666 C36 H362 110.5 no
O2 . C36 H362 108.6 no
H361 . C36 H362 109.0 no
C36 2_666 C35 O2 109.86(19) yes
C36 2_666 C35 H351 109.7 no
O2 . C35 H351 109.0 no
C36 2_666 C35 H352 109.2 no
O2 . C35 H352 109.4 no
H351 . C35 H352 109.7 no

loop_
_geom_bond_atom_site_label_1
_geom_bond_atom_site_label_2
_geom_bond_site_symmetry_2
_geom_bond_distance
_geom_bond_publ_flag
Zr1 C1 . 2.472(2) yes
Zr1 C2 . 2.684(2) yes
Zr1 C3 . 2.609(2) yes
Zr1 C4 . 2.315(2) yes
Zr1 C5 . 2.609(2) yes
Zr1 C6 . 2.675(2) yes
Zr1 C7 . 2.454(2) yes
Zr1 C8 . 2.268(2) yes
Zr1 C15 . 2.336(2) yes
Zr1 C21 . 2.404(2) yes
Zr1 C27 . 2.403(2) yes
O1 C33 . 1.432(3) yes
O1 C34 . 1.433(4) yes
O2 C36 . 1.435(3) yes
O2 C35 . 1.434(3) yes
C1 C2 . 1.431(4) yes
C1 C8 . 1.439(4) yes
C1 C9 . 1.503(4) yes
C2 C3 . 1.401(4) yes
C2 C10 . 1.510(4) yes
C3 C4 . 1.448(3) yes
C3 C11 . 1.498(4) yes
C4 C5 . 1.440(4) yes
C4 C8 . 1.448(3) yes
C5 C6 . 1.406(4) yes
C5 C12 . 1.500(4) yes
C6 C7 . 1.425(4) yes
C6 C13 . 1.504(4) yes
C7 C8 . 1.441(3) yes
C7 C14 . 1.500(3) yes
C9 H91 . 0.966 no
C9 H93 . 0.969 no
C9 H92 . 0.964 no
C10 H102 . 0.955 no
C10 H101 . 0.955 no
C10 H103 . 0.963 no
C11 H113 . 0.964 no
C11 H111 . 0.952 no
C11 H112 . 0.970 no
C12 H121 . 0.964 no
C12 H122 . 0.965 no
C12 H123 . 0.960 no
C13 H132 . 0.960 no
C13 H133 . 0.964 no
C13 H131 . 0.961 no
C14 H141 . 0.960 no
C14 H143 . 0.956 no
C14 H142 . 0.956 no
C15 C16 . 1.406(3) yes
C15 C20 . 1.406(3) yes
C16 C17 . 1.394(3) yes
C16 H161 . 0.947 no
C17 C18 . 1.387(4) yes
C17 H171 . 0.959 no
C18 C19 . 1.384(4) yes
C18 H181 . 0.949 no
C19 C20 . 1.400(3) yes
C19 H191 . 0.931 no
C20 H201 . 0.916 no
C21 C22 . 1.403(3) yes
C21 C26 . 1.412(3) yes
C22 C23 . 1.395(3) yes
C22 H221 . 0.936 no
C23 C24 . 1.387(3) yes
C23 H231 . 0.936 no
C24 C25 . 1.379(4) yes
C24 H241 . 0.947 no
C25 C26 . 1.389(3) yes
C25 H251 . 0.944 no
C26 H261 . 0.943 no
C27 C28 . 1.403(3) yes
C27 C32 . 1.409(3) yes
C28 C29 . 1.395(3) yes
C28 H281 . 0.948 no
C29 C30 . 1.381(4) yes
C29 H291 . 0.933 no
C30 C31 . 1.380(4) yes
C30 H301 . 0.944 no
C31 C32 . 1.395(3) yes
C31 H311 . 0.939 no
C32 H321 . 0.949 no
C33 C34 2_756 1.502(5) yes
C33 H332 . 0.980 no
C33 H331 . 0.981 no
C34 H341 . 0.991 no
C34 H342 . 1.002 no
C36 C35 2_666 1.497(3) yes
C36 H361 . 0.977 no
C36 H362 . 0.986 no
C35 H351 . 0.979 no
C35 H352 . 0.978 no
